data_2205209
loop_
_publ_author_name
'Krzysztof Kaczmarek'
'Wojciech M. Wolf'
'Janusz Zabrocki'

_publ_section_title
;(2<i>S</i>,4<i>R</i>)-1-Benzyl 2-<i>tert</i>-butyl
 4-[<i>N</i>,<i>N</i>'-bis(<i>tert</i>-butyloxycarbonyl)hydrazino]-5-oxopyrrolidine-1,2-dicarboxylate
;
_journal_issue 3
_journal_name_full 'Acta Crystallographica Section E'
_journal_page_first o629
_journal_page_last o631
_journal_paper_doi 10.1107/S1600536805003880
_journal_volume 61
_journal_year 2005
_chemical_formula_iupac 'C27 H39 N3 O9'
_chemical_formula_moiety 'C27 H39 N3 O9'
_chemical_formula_sum 'C27 H39 N3 O9'
_chemical_formula_weight 549.61
_chemical_melting_point 372
_chemical_name_systematic
;(3R,5S)-1-Benzyl
 2-tert-butyl
4-[N,N'-bis(tert-butyloxycarbonyl)hydrazino]-5-oxopyrrolidine-1,5-dicarboxylate
;
_space_group_IT_number 4
_space_group_name_Hall 'P 2yb'
_symmetry_cell_setting monoclinic
_symmetry_space_group_name_Hall 'P 2yb'
_symmetry_space_group_name_H-M 'P 1 21 1'
_atom_sites_solution_hydrogens geom
_atom_sites_solution_primary direct
_atom_sites_solution_secondary difmap
_audit_creation_method SHELXL-97
_cell_angle_alpha 90.00
_cell_angle_beta 106.590(10)
_cell_angle_gamma 90.00
_cell_formula_units_Z 2
_cell_length_a 9.883(2)
_cell_length_b 10.103(2)
_cell_length_c 15.892(2)
_cell_measurement_reflns_used 90
_cell_measurement_temperature 293(2)
_cell_measurement_theta_max 12
_cell_measurement_theta_min 5
_cell_volume 1520.7(5)
_computing_cell_refinement 'KM-4 Software'
_computing_data_collection 'KM-4 Software (Kuma, 1991)'
_computing_data_reduction 'DATAPROC (Kuma, 1995)'
_computing_molecular_graphics SHELXTL
_computing_publication_material SHELXTL
_computing_structure_refinement SHELXTL
_computing_structure_solution 'SHELXTL (Bruker, 2003)'
_diffrn_ambient_temperature 293(2)
_diffrn_measured_fraction_theta_full 0.922
_diffrn_measured_fraction_theta_max 0.922
_diffrn_measurement_device_type 'Kuma KM-4'
_diffrn_measurement_method \w--2\q
_diffrn_radiation_monochromator graphite
_diffrn_radiation_source 'fine-focus sealed tube'
_diffrn_radiation_type CuK\a
_diffrn_radiation_wavelength 1.54178
_diffrn_reflns_av_R_equivalents 0.0580
_diffrn_reflns_av_sigmaI/netI 0.0870
_diffrn_reflns_limit_h_max 11
_diffrn_reflns_limit_h_min -12
_diffrn_reflns_limit_k_max 1
_diffrn_reflns_limit_k_min -12
_diffrn_reflns_limit_l_max 19
_diffrn_reflns_limit_l_min -1
_diffrn_reflns_number 3512
_diffrn_reflns_theta_full 69.96
_diffrn_reflns_theta_max 69.96
_diffrn_reflns_theta_min 2.90
_diffrn_standards_decay_% 3
_diffrn_standards_interval_count 100
_diffrn_standards_number 3
_exptl_absorpt_coefficient_mu 0.751
_exptl_absorpt_correction_T_max 0.928
_exptl_absorpt_correction_T_min 0.835
_exptl_absorpt_correction_type psi-scan
_exptl_absorpt_process_details '(XPREP; Bruker, 2003)'
_exptl_crystal_colour colourless
_exptl_crystal_density_diffrn 1.200
_exptl_crystal_density_meas 1.17
_exptl_crystal_density_method 'not measured'
_exptl_crystal_description prism
_exptl_crystal_F_000 588
_exptl_crystal_size_max 0.5
_exptl_crystal_size_mid 0.2
_exptl_crystal_size_min 0.1
_refine_diff_density_max 0.235
_refine_diff_density_min -0.266
_refine_ls_extinction_coef 0.0125(14)
_refine_ls_extinction_expression Fc^*^=kFc[1+0.001xFc^2^\l^3^/sin(2\q)]^-1/4^
_refine_ls_extinction_method SHELXTL
_refine_ls_goodness_of_fit_ref 1.090
_refine_ls_hydrogen_treatment mixed
_refine_ls_matrix_type full
_refine_ls_number_parameters 358
_refine_ls_number_reflns 2805
_refine_ls_number_restraints 1
_refine_ls_restrained_S_all 1.090
_refine_ls_R_factor_all 0.1419
_refine_ls_R_factor_gt 0.0522
_refine_ls_shift/su_max 0.001
_refine_ls_shift/su_mean 0.000
_refine_ls_structure_factor_coef Fsqd
_refine_ls_weighting_details 'calc w = 1/[\s^2^(Fo^2^)+(0.0812P)^2^] where P = (Fo^2^+2Fc^2^)/3'
_refine_ls_weighting_scheme calc
_refine_ls_wR_factor_gt 0.1154
_refine_ls_wR_factor_ref 0.1581
_reflns_number_gt 1442
_reflns_number_total 2805
_reflns_threshold_expression I>2\s(I)
_cod_data_source_file bt6586.cif
_cod_data_source_block I
_cod_original_sg_symbol_H-M 'P 21'
_cod_database_code 2205209

loop_
_symmetry_equiv_pos_as_xyz
'x, y, z'
'-x, y+1/2, -z'

loop_
_atom_site_label
_atom_site_fract_x
_atom_site_fract_y
_atom_site_fract_z
_atom_site_U_iso_or_equiv
_atom_site_adp_type
_atom_site_calc_flag
_atom_site_refinement_flags
_atom_site_occupancy
_atom_site_type_symbol
O1 0.3807(5) 0.8827(5) 1.1012(3) 0.0651(12) Uani d . 1 O
O2 0.3544(5) 0.6673(5) 1.0645(3) 0.0680(12) Uani d . 1 O
O3 0.3454(5) 0.6266(5) 0.8889(3) 0.0746(14) Uani d . 1 O
O4 0.5868(4) 0.8764(5) 0.6841(3) 0.0696(13) Uani d . 1 O
O5 0.7152(4) 0.6935(5) 0.7392(3) 0.0607(12) Uani d . 1 O
O6 0.1695(4) 0.8026(6) 0.6400(3) 0.0784(16) Uani d . 1 O
O7 0.3456(4) 0.6789(6) 0.6161(3) 0.0690(13) Uani d . 1 O
O8 0.1348(4) 0.9693(5) 0.9289(3) 0.0734(15) Uani d . 1 O
O9 0.2594(4) 1.1571(4) 0.9575(3) 0.0569(11) Uani d . 1 O
N1 0.3782(5) 0.8245(5) 0.9654(3) 0.0454(12) Uani d . 1 N
N2 0.3762(4) 0.7782(6) 0.7440(3) 0.0553(14) Uani d . 1 N
N3 0.5138(4) 0.7265(6) 0.7682(3) 0.0531(13) Uani d . 1 N
H3 0.514(7) 0.616(8) 0.779(5) 0.08(2) Uiso d . 1 H
C1 0.5092(7) 0.8001(7) 1.2473(4) 0.0581(17) Uani d . 1 C
C2 0.6362(9) 0.8628(10) 1.2495(5) 0.086(2) Uani d . 1 C
H21 0.6373 0.9353 1.2136 0.103 Uiso calc R 1 H
C3 0.7604(10) 0.8148(13) 1.3061(7) 0.109(3) Uani d . 1 C
H31 0.8453 0.8571 1.3093 0.131 Uiso calc R 1 H
C4 0.7597(11) 0.7081(15) 1.3563(6) 0.114(4) Uani d . 1 C
H41 0.8445 0.6761 1.3928 0.137 Uiso calc R 1 H
C5 0.6352(11) 0.6453(11) 1.3547(5) 0.097(3) Uani d . 1 C
H51 0.6353 0.5735 1.3913 0.117 Uiso calc R 1 H
C6 0.5121(8) 0.6896(8) 1.2989(4) 0.0698(19) Uani d . 1 C
H61 0.4285 0.6447 1.2955 0.084 Uiso calc R 1 H
C7 0.3723(7) 0.8497(9) 1.1883(4) 0.0680(19) Uani d . 1 C
H71 0.3004 0.7824 1.1835 0.082 Uiso calc R 1 H
H72 0.3436 0.9277 1.2145 0.082 Uiso calc R 1 H
C8 0.3718(6) 0.7804(7) 1.0480(4) 0.0536(15) Uani d . 1 C
C9 0.3498(6) 0.7478(7) 0.8913(4) 0.0504(15) Uani d . 1 C
C10 0.3308(6) 0.8376(7) 0.8135(4) 0.0478(15) Uani d . 1 C
H101 0.2296 0.8564 0.7903 0.057 Uiso calc R 1 H
C11 0.4029(6) 0.9649(7) 0.8534(4) 0.0504(15) Uani d . 1 C
H111 0.5023 0.9638 0.8563 0.060 Uiso calc R 1 H
H112 0.3586 1.0413 0.8197 0.060 Uiso calc R 1 H
C12 0.3834(6) 0.9666(6) 0.9449(4) 0.0431(14) Uani d . 1 C
H121 0.4630 1.0103 0.9870 0.038(14) Uiso calc R 1 H
C13 0.6045(6) 0.7779(7) 0.7242(4) 0.0504(15) Uani d . 1 C
C14 0.8345(6) 0.7251(8) 0.7018(4) 0.0626(19) Uani d . 1 C
C15 0.8964(7) 0.8592(10) 0.7331(6) 0.084(3) Uani d . 1 C
H151 0.8250 0.9259 0.7140 0.101 Uiso calc R 1 H
H152 0.9734 0.8774 0.7092 0.101 Uiso calc R 1 H
H153 0.9301 0.8594 0.7961 0.101 Uiso calc R 1 H
C16 0.7818(7) 0.7146(10) 0.6046(4) 0.087(3) Uani d . 1 C
H161 0.7158 0.7846 0.5821 0.105 Uiso calc R 1 H
H162 0.7360 0.6307 0.5889 0.105 Uiso calc R 1 H
H163 0.8598 0.7216 0.5801 0.105 Uiso calc R 1 H
C17 0.9347(8) 0.6134(10) 0.7385(6) 0.097(3) Uani d . 1 C
H171 0.9682 0.6213 0.8012 0.117 Uiso calc R 1 H
H172 1.0133 0.6172 0.7144 0.117 Uiso calc R 1 H
H173 0.8866 0.5304 0.7233 0.117 Uiso calc R 1 H
C18 0.2865(6) 0.7554(7) 0.6633(4) 0.0578(17) Uani d . 1 C
C19 0.2778(7) 0.6536(10) 0.5217(5) 0.077(2) Uani d . 1 C
C20 0.2656(15) 0.7807(14) 0.4744(7) 0.146(5) Uani d . 1 C
H201 0.3534 0.8277 0.4937 0.176 Uiso calc R 1 H
H202 0.1919 0.8328 0.4862 0.176 Uiso calc R 1 H
H203 0.2435 0.7641 0.4125 0.176 Uiso calc R 1 H
C21 0.1423(8) 0.5786(12) 0.5106(6) 0.108(3) Uani d . 1 C
H211 0.1586 0.5058 0.5511 0.130 Uiso calc R 1 H
H212 0.1092 0.5455 0.4516 0.130 Uiso calc R 1 H
H213 0.0725 0.6365 0.5219 0.130 Uiso calc R 1 H
C22 0.3845(9) 0.5645(13) 0.4984(6) 0.116(4) Uani d . 1 C
H221 0.3891 0.4816 0.5286 0.139 Uiso calc R 1 H
H222 0.4757 0.6061 0.5156 0.139 Uiso calc R 1 H
H223 0.3566 0.5492 0.4362 0.139 Uiso calc R 1 H
C23 0.2439(6) 1.0313(6) 0.9442(4) 0.0459(14) Uani d . 1 C
C24 0.1384(6) 1.2457(6) 0.9578(6) 0.067(2) Uani d . 1 C
C25 0.2072(10) 1.3770(9) 0.9806(12) 0.194(8) Uani d . 1 C
H251 0.1418 1.4376 0.9942 0.233 Uiso calc R 1 H
H252 0.2356 1.4101 0.9316 0.233 Uiso calc R 1 H
H253 0.2887 1.3680 1.0305 0.233 Uiso calc R 1 H
C26 0.0369(10) 1.2441(12) 0.8676(6) 0.127(4) Uani d . 1 C
H261 -0.0164 1.1633 0.8593 0.153 Uiso calc R 1 H
H262 0.0882 1.2499 0.8248 0.153 Uiso calc R 1 H
H263 -0.0262 1.3181 0.8610 0.153 Uiso calc R 1 H
C27 0.0708(8) 1.1984(11) 1.0257(6) 0.102(3) Uani d . 1 C
H271 0.0113 1.1238 1.0032 0.123 Uiso calc R 1 H
H272 0.0152 1.2684 1.0396 0.123 Uiso calc R 1 H
H273 0.1428 1.1726 1.0777 0.123 Uiso calc R 1 H

loop_
_atom_site_aniso_label
_atom_site_aniso_U_11
_atom_site_aniso_U_22
_atom_site_aniso_U_33
_atom_site_aniso_U_12
_atom_site_aniso_U_13
_atom_site_aniso_U_23
O1 0.087(3) 0.055(3) 0.058(3) 0.008(3) 0.028(2) -0.001(3)
O2 0.082(3) 0.047(3) 0.081(3) 0.003(2) 0.033(3) 0.007(3)
O3 0.093(4) 0.050(3) 0.089(4) -0.006(3) 0.040(3) -0.015(3)
O4 0.052(2) 0.070(3) 0.094(4) 0.007(2) 0.032(2) 0.012(3)
O5 0.0431(19) 0.074(3) 0.076(3) 0.015(2) 0.0352(19) 0.010(3)
O6 0.051(2) 0.120(4) 0.063(3) 0.015(3) 0.015(2) -0.019(3)
O7 0.052(2) 0.097(4) 0.063(3) -0.005(3) 0.025(2) -0.021(3)
O8 0.044(2) 0.062(3) 0.119(4) -0.010(2) 0.030(3) -0.020(3)
O9 0.048(2) 0.039(2) 0.091(3) 0.0065(19) 0.032(2) 0.002(2)
N1 0.049(2) 0.047(3) 0.043(3) 0.001(2) 0.017(2) -0.004(2)
N2 0.035(2) 0.083(4) 0.051(3) 0.008(3) 0.016(2) -0.010(3)
N3 0.036(2) 0.069(4) 0.062(3) 0.005(3) 0.027(2) -0.004(3)
C1 0.074(4) 0.061(4) 0.049(4) -0.007(4) 0.032(3) -0.005(3)
C2 0.087(5) 0.099(7) 0.077(5) -0.016(5) 0.033(5) 0.004(5)
C3 0.079(6) 0.152(10) 0.095(6) -0.015(7) 0.021(5) -0.007(8)
C4 0.096(7) 0.175(12) 0.062(5) 0.035(8) 0.007(5) 0.005(7)
C5 0.117(7) 0.119(8) 0.053(4) 0.013(7) 0.018(5) 0.012(5)
C6 0.089(5) 0.068(5) 0.055(4) -0.010(4) 0.025(4) 0.005(4)
C7 0.076(4) 0.086(5) 0.051(4) 0.005(4) 0.034(3) 0.003(4)
C8 0.047(3) 0.053(4) 0.063(4) 0.007(3) 0.017(3) -0.002(4)
C9 0.046(3) 0.055(5) 0.058(4) -0.002(3) 0.027(3) -0.005(3)
C10 0.039(3) 0.063(4) 0.048(3) 0.002(3) 0.022(3) -0.005(3)
C11 0.042(3) 0.054(4) 0.063(4) 0.000(3) 0.028(3) -0.002(3)
C12 0.040(3) 0.043(3) 0.050(3) 0.003(3) 0.019(3) 0.004(3)
C13 0.044(3) 0.054(4) 0.052(4) 0.009(3) 0.013(3) -0.003(3)
C14 0.041(3) 0.086(5) 0.073(4) 0.016(4) 0.035(3) 0.012(4)
C15 0.048(4) 0.115(7) 0.097(6) -0.001(4) 0.032(4) -0.005(5)
C16 0.066(4) 0.132(8) 0.075(5) 0.003(5) 0.037(4) -0.004(5)
C17 0.070(4) 0.130(8) 0.111(6) 0.043(5) 0.056(5) 0.031(6)
C18 0.049(3) 0.072(5) 0.060(4) 0.001(4) 0.028(3) -0.013(4)
C19 0.072(4) 0.109(7) 0.055(4) -0.019(5) 0.024(3) -0.022(5)
C20 0.230(13) 0.145(11) 0.082(7) 0.007(10) 0.074(8) 0.013(7)
C21 0.073(5) 0.160(9) 0.089(6) -0.034(6) 0.018(4) -0.039(6)
C22 0.094(6) 0.162(10) 0.108(7) -0.022(6) 0.055(6) -0.074(7)
C23 0.042(3) 0.051(4) 0.048(3) -0.002(3) 0.017(3) 0.003(3)
C24 0.047(3) 0.037(3) 0.123(6) 0.011(3) 0.033(4) 0.001(4)
C25 0.095(7) 0.037(5) 0.47(3) -0.001(5) 0.105(11) -0.040(10)
C26 0.094(6) 0.155(10) 0.129(8) 0.064(7) 0.025(6) 0.057(8)
C27 0.094(5) 0.127(8) 0.107(6) 0.018(6) 0.061(5) -0.018(6)

loop_
_atom_type_symbol
_atom_type_description
_atom_type_scat_dispersion_real
_atom_type_scat_dispersion_imag
_atom_type_scat_source
C C 0.0181 0.0091 'International Tables Vol C Tables 4.2.6.8 and 6.1.1.4'
H H 0.0000 0.0000 'International Tables Vol C Tables 4.2.6.8 and 6.1.1.4'
N N 0.0311 0.0180 'International Tables Vol C Tables 4.2.6.8 and 6.1.1.4'
O O 0.0492 0.0322 'International Tables Vol C Tables 4.2.6.8 and 6.1.1.4'

loop_
_geom_angle_atom_site_label_1
_geom_angle_atom_site_label_2
_geom_angle_atom_site_label_3
_geom_angle
_geom_angle_publ_flag
C8 O1 C7 114.8(6) n
C13 O5 C14 118.9(5) n
C18 O7 C19 121.9(5) n
C23 O9 C24 122.2(5) n
C9 N1 C8 124.8(6) n
C9 N1 C12 111.9(5) n
C8 N1 C12 121.9(5) n
C18 N2 N3 121.1(5) n
C18 N2 C10 122.4(4) n
N3 N2 C10 115.8(4) n
C13 N3 N2 116.0(5) n
C13 N3 H3 118(4) n
N2 N3 H3 112(3) n
C6 C1 C2 119.0(7) n
C6 C1 C7 120.3(6) n
C2 C1 C7 120.7(7) n
C3 C2 C1 118.8(9) n
C3 C2 H21 120.6 n
C1 C2 H21 120.6 n
C4 C3 C2 120.9(10) n
C4 C3 H31 119.6 n
C2 C3 H31 119.6 n
C3 C4 C5 120.9(10) n
C3 C4 H41 119.5 n
C5 C4 H41 119.5 n
C6 C5 C4 119.3(9) n
C6 C5 H51 120.4 n
C4 C5 H51 120.4 n
C5 C6 C1 121.1(8) n
C5 C6 H61 119.5 n
C1 C6 H61 119.5 n
O1 C7 C1 112.8(5) n
O1 C7 H71 109.0 n
C1 C7 H71 109.0 n
O1 C7 H72 109.0 n
C1 C7 H72 109.0 n
H71 C7 H72 107.8 n
O2 C8 O1 126.4(6) n
O2 C8 N1 123.7(6) n
O1 C8 N1 109.7(6) n
O3 C9 N1 126.1(6) n
O3 C9 C10 125.7(6) n
N1 C9 C10 108.2(6) n
N2 C10 C9 112.8(5) n
N2 C10 C11 117.6(5) n
C9 C10 C11 103.5(5) n
N2 C10 H101 107.5 n
C9 C10 H101 107.5 n
C11 C10 H101 107.5 n
C12 C11 C10 103.7(5) n
C12 C11 H111 111.0 n
C10 C11 H111 111.0 n
C12 C11 H112 111.0 n
C10 C11 H112 111.0 n
H111 C11 H112 109.0 n
N1 C12 C11 102.8(5) n
N1 C12 C23 109.3(5) n
C11 C12 C23 111.1(5) n
N1 C12 H121 111.1 n
C11 C12 H121 111.1 n
C23 C12 H121 111.1 n
O4 C13 O5 128.4(6) n
O4 C13 N3 125.2(6) n
O5 C13 N3 106.4(6) n
C16 C14 O5 108.4(5) n
C16 C14 C17 110.2(7) n
O5 C14 C17 101.0(5) n
C16 C14 C15 113.3(7) n
O5 C14 C15 110.5(5) n
C17 C14 C15 112.6(6) n
C14 C15 H151 109.5 n
C14 C15 H152 109.5 n
H151 C15 H152 109.5 n
C14 C15 H153 109.5 n
H151 C15 H153 109.5 n
H152 C15 H153 109.5 n
C14 C16 H161 109.5 n
C14 C16 H162 109.5 n
H161 C16 H162 109.5 n
C14 C16 H163 109.5 n
H161 C16 H163 109.5 n
H162 C16 H163 109.5 n
C14 C17 H171 109.5 n
C14 C17 H172 109.5 n
H171 C17 H172 109.5 n
C14 C17 H173 109.5 n
H171 C17 H173 109.5 n
H172 C17 H173 109.5 n
O6 C18 O7 126.7(6) n
O6 C18 N2 122.2(6) n
O7 C18 N2 111.1(5) n
C20 C19 O7 108.3(7) n
C20 C19 C21 116.0(9) n
O7 C19 C21 109.7(6) n
C20 C19 C22 110.7(8) n
O7 C19 C22 101.9(6) n
C21 C19 C22 109.3(9) n
C19 C20 H201 109.5 n
C19 C20 H202 109.5 n
H201 C20 H202 109.5 n
C19 C20 H203 109.5 n
H201 C20 H203 109.5 n
H202 C20 H203 109.5 n
C19 C21 H211 109.5 n
C19 C21 H212 109.5 n
H211 C21 H212 109.5 n
C19 C21 H213 109.5 n
H211 C21 H213 109.5 n
H212 C21 H213 109.5 n
C19 C22 H221 109.5 n
C19 C22 H222 109.5 n
H221 C22 H222 109.5 n
C19 C22 H223 109.5 n
H221 C22 H223 109.5 n
H222 C22 H223 109.5 n
O8 C23 O9 126.9(6) n
O8 C23 C12 122.1(6) n
O9 C23 C12 110.9(5) n
C26 C24 O9 107.9(6) n
C26 C24 C27 111.8(7) n
O9 C24 C27 109.4(6) n
C26 C24 C25 112.2(10) n
O9 C24 C25 103.0(5) n
C27 C24 C25 112.1(9) n
C24 C25 H251 109.5 n
C24 C25 H252 109.5 n
H251 C25 H252 109.5 n
C24 C25 H253 109.5 n
H251 C25 H253 109.5 n
H252 C25 H253 109.5 n
C24 C26 H261 109.5 n
C24 C26 H262 109.5 n
H261 C26 H262 109.5 n
C26 C26 H263 109.5 n
H261 C26 H263 109.5 n
H262 C26 H263 109.5 n
C24 C27 H271 109.5 n
C24 C27 H272 109.5 n
H271 C27 H272 109.5 n
C24 C27 H273 109.5 n
H271 C27 H273 109.5 n
H272 C27 H273 109.5 n

loop_
_geom_bond_atom_site_label_1
_geom_bond_atom_site_label_2
_geom_bond_distance
_geom_bond_publ_flag
O1 C8 1.322(8) y
O2 C8 1.196(8) y
O3 C9 1.225(8) y
O4 C13 1.167(8) y
O5 C13 1.354(7) y
O6 C18 1.206(7) y
O7 C18 1.323(7) y
O8 C23 1.207(7) y
O9 C23 1.290(7) y
N1 C9 1.370(8) y
N1 C8 1.404(8) y
N1 C12 1.476(8) y
N2 C18 1.355(7) y
N2 N3 1.404(6) y
N2 C10 1.436(7) y
N3 C13 1.386(8) y
C9 C10 1.502(9) y
C10 C11 1.518(9) y
C11 C12 1.521(8) y
C12 C23 1.523(8) y
O1 C7 1.450(7) n
O5 C14 1.498(6) n
O7 C19 1.480(8) n
O9 C24 1.495(7) n
C1 C6 1.385(10) n
C1 C2 1.397(10) n
C1 C7 1.495(9) n
C2 C3 1.386(13) n
C3 C4 1.343(16) n
C4 C5 1.378(14) n
C5 C6 1.360(11) n
C14 C16 1.486(9) n
C14 C15 1.511(12) n
C14 C17 1.505(10) n
C19 C20 1.475(15) n
C19 C21 1.505(11) n
C19 C22 1.512(12) n
C24 C25 1.487(11) n
C24 C26 1.497(12) n
C24 C27 1.500(11) n
N3 H3 1.13(8) n
C2 H21 0.93 n
C3 H31 0.93 n
C4 H41 0.93 n
C5 H51 0.93 n
C6 H61 0.93 n
C7 H71 0.97 n
C7 H72 0.97 n
C10 H101 0.98 n
C11 H111 0.97 n
C11 H112 0.97 n
C12 H121 0.98 n
C15 H151 0.96 n
C15 H152 0.96 n
C15 H153 0.96 n
C16 H161 0.96 n
C16 H162 0.96 n
C16 H163 0.96 n
C17 H171 0.96 n
C17 H172 0.96 n
C17 H173 0.96 n
C20 H201 0.96 n
C20 H202 0.96 n
C20 H203 0.96 n
C21 H211 0.96 n
C21 H212 0.96 n
C21 H213 0.96 n
C22 H221 0.96 n
C22 H222 0.96 n
C22 H223 0.96 n
C25 H251 0.96 n
C25 H252 0.96 n
C25 H253 0.96 n
C26 H261 0.96 n
C26 H262 0.96 n
C26 H263 0.96 n
C27 H271 0.96 n
C27 H272 0.96 n
C27 H273 0.96 n

loop_
_geom_torsion_atom_site_label_1
_geom_torsion_atom_site_label_2
_geom_torsion_atom_site_label_3
_geom_torsion_atom_site_label_4
_geom_torsion
_geom_torsion_publ_flag
O1 C8 N1 C12 -4.0(7) y
O1 C8 N1 C9 -169.1(5) y
C8 N1 C12 C11 174.9(5) y
C8 N1 C12 C23 -67.0(7) y
C8 N1 C9 O3 -17.0(9) y
C8 N1 C9 C10 165.3(5) y
N1 C12 C23 O9 157.4(5) y
C12 C23 O9 C24 178.4(5) y
O7 C18 N2 C10 -168.5(6) y
N2 C18 O7 C19 -171.6(6) y
C9 C10 N2 C18 117.9(6) y
N2 N3 C13 O5 -164.3(5) y
N3 C13 O5 C14 -178.2(5) y
C10 N2 N3 C13 -122.1(6) y
C1 C7 O1 C8 80.3(7) y
N1 C9 C10 C11 20.0(5) y
C9 C10 C11 C12 -30.3(5) y
C10 C11 C12 N1 29.4(5) y
C11 C12 N1 C9 -18.2(6) y
C12 N1 C9 C10 -1.1(6) y

loop_
_cod_related_entry_id
_cod_related_entry_database
_cod_related_entry_code
1 ChemSpider 21173609
